data_4301251
loop_
_publ_author_name
'Richard D. Adams'
'Michael B. Hall'
'William C. Pearl'
'Xinzheng Yang'

_publ_section_title
;
Transformations and Reactions of Re2(CO)8(\m-SbPh2)(\m-H) Induced by the
Addition of a Platinum(tri-t-butylphosphine) Group
;
_journal_name_full 'Inorganic Chemistry'
_journal_page_first 652
_journal_page_last 662
_journal_paper_doi 10.1021/ic801876s
_journal_volume 48
_journal_year 2009
_chemical_formula_sum 'C33 H38 O9 P Pt Re2 Sb'
_chemical_formula_weight 1298.84
_chemical_name_systematic
; 
 ? 
;
_space_group_IT_number 14
_symmetry_cell_setting monoclinic
_symmetry_space_group_name_Hall '-P 2ybc'
_symmetry_space_group_name_H-M 'P 1 21/c 1'
_atom_sites_solution_hydrogens geom
_atom_sites_solution_primary direct
_atom_sites_solution_secondary difmap
_audit_creation_method SHELXL-97
_cell_angle_alpha 90.00
_cell_angle_beta 113.3410(10)
_cell_angle_gamma 90.00
_cell_formula_units_Z 4
_cell_length_a 11.4574(4)
_cell_length_b 28.2485(10)
_cell_length_c 12.8878(4)
_cell_measurement_reflns_used 4501
_cell_measurement_temperature 294(2)
_cell_measurement_theta_max 25.00
_cell_measurement_theta_min 2.25
_cell_volume 3829.8(2)
_computing_cell_refinement 'SAINT+  V6.45 (Bruker, 2003)'
_computing_data_collection 'SMART V5.632 (Bruker, 2005)'
_computing_data_reduction 'SAINT+  V6.45'
_computing_molecular_graphics 'SHELXTL V6.1 (Sheldrick, 2000)'
_computing_publication_material 'SHELXTL V6.1'
_computing_structure_refinement 'SHELXL-97 (Sheldrick, 1997)'
_computing_structure_solution 'SHELXS-97 (Sheldrick, 1990)'
_diffrn_ambient_temperature 294(2)
_diffrn_measured_fraction_theta_full 0.998
_diffrn_measured_fraction_theta_max 0.998
_diffrn_measurement_device_type 'Bruker SMART APEX CCD diffractometer'
_diffrn_measurement_method 'omega scans'
_diffrn_radiation_monochromator graphite
_diffrn_radiation_source 'fine-focus sealed tube'
_diffrn_radiation_type MoK\a
_diffrn_radiation_wavelength 0.71073
_diffrn_reflns_av_R_equivalents 0.0627
_diffrn_reflns_av_sigmaI/netI 0.1122
_diffrn_reflns_limit_h_max 15
_diffrn_reflns_limit_h_min -15
_diffrn_reflns_limit_k_max 37
_diffrn_reflns_limit_k_min -37
_diffrn_reflns_limit_l_max 8
_diffrn_reflns_limit_l_min -17
_diffrn_reflns_number 23337
_diffrn_reflns_theta_full 28.31
_diffrn_reflns_theta_max 28.32
_diffrn_reflns_theta_min 1.44
_diffrn_standards_decay_% <1
_exptl_absorpt_coefficient_mu 10.729
_exptl_absorpt_correction_T_max 1.000
_exptl_absorpt_correction_T_min 0.343
_exptl_absorpt_correction_type multi-scan
_exptl_absorpt_process_details '(SADABS, Bruker, 1997)'
_exptl_crystal_colour yellow
_exptl_crystal_density_diffrn 2.253
_exptl_crystal_density_method 'not measured'
_exptl_crystal_description bar
_exptl_crystal_F_000 2408
_exptl_crystal_size_max 0.20
_exptl_crystal_size_mid 0.18
_exptl_crystal_size_min 0.04
_refine_diff_density_max 2.203
_refine_diff_density_min -0.934
_refine_diff_density_rms 0.248
_refine_ls_extinction_method none
_refine_ls_goodness_of_fit_ref 1.059
_refine_ls_hydrogen_treatment mixed
_refine_ls_matrix_type full
_refine_ls_number_parameters 437
_refine_ls_number_reflns 9521
_refine_ls_number_restraints 2
_refine_ls_restrained_S_all 1.059
_refine_ls_R_factor_all 0.0710
_refine_ls_R_factor_gt 0.0438
_refine_ls_shift/su_max 0.001
_refine_ls_shift/su_mean 0.000
_refine_ls_structure_factor_coef Fsqd
_refine_ls_weighting_details 'calc w=1/[\s^2^(Fo^2^)+(0.0455P)^2^+0.0000P] where P=(Fo^2^+2Fc^2^)/3'
_refine_ls_weighting_scheme calc
_refine_ls_wR_factor_gt 0.0908
_refine_ls_wR_factor_ref 0.1091
_reflns_number_gt 4923
_reflns_number_total 8205
_reflns_threshold_expression >2sigma(I)
_cod_data_source_file ic801876s_si_001_2.cif
_cod_data_source_block Comp3
_cod_depositor_comments
;
The following automatic conversions were performed:
'_symmetry_cell_setting' value 'Monoclinic' changed to 'monoclinic'
according to '/home/saulius/struct/CIF-dictionaries/cif_core.dic'
dictionary named 'cif_core.dic' version 2.4.1 from
2010-06-29.

'_exptl_absorpt_correction_type' value 'Multi-scan' changed
to 'multi-scan' according to
'/home/saulius/struct/CIF-dictionaries/cif_core.dic' dictionary named
'cif_core.dic' version 2.4.1 from 2010-06-29.

Automatic conversion script
Id: cif_fix_enum 1527 2010-12-29 10:47:43Z saulius 
;
_cod_original_sg_symbol_H-M 'P 21/c'
_cod_database_code 4301251

loop_
_symmetry_equiv_pos_as_xyz
'x, y, z'
'-x, y+1/2, -z+1/2'
'-x, -y, -z'
'x, -y-1/2, z-1/2'

loop_
_atom_site_label
_atom_site_type_symbol
_atom_site_fract_x
_atom_site_fract_y
_atom_site_fract_z
_atom_site_U_iso_or_equiv
_atom_site_adp_type
_atom_site_occupancy
_atom_site_symmetry_multiplicity
_atom_site_calc_flag
_atom_site_refinement_flags
_atom_site_disorder_assembly
_atom_site_disorder_group
H1 H -0.070(4) 0.1866(7) 0.828(5) 0.06(3) Uiso 1 1 d D . .
Pt1 Pt -0.01954(3) 0.127867(12) 0.84961(3) 0.04021(10) Uani 1 1 d D . .
Re1 Re 0.02646(3) 0.230279(13) 0.91791(3) 0.04420(10) Uani 1 1 d D . .
Re2 Re 0.43286(3) 0.143534(13) 1.05656(3) 0.04343(10) Uani 1 1 d . . .
Sb1 Sb 0.18389(5) 0.15865(2) 1.02210(5) 0.04018(14) Uani 1 1 d . . .
P1 P -0.2152(2) 0.10806(9) 0.6954(2) 0.0462(6) Uani 1 1 d . . .
O1 O 0.1131(7) 0.0346(3) 0.9256(8) 0.094(3) Uani 1 1 d . . .
O11 O -0.1138(8) 0.2147(3) 1.0805(7) 0.084(3) Uani 1 1 d . . .
O12 O -0.1809(8) 0.3027(3) 0.7873(7) 0.090(3) Uani 1 1 d . . .
O13 O 0.1572(8) 0.2415(3) 0.7483(6) 0.081(2) Uani 1 1 d . . .
O14 O 0.2048(8) 0.3065(3) 1.0641(7) 0.084(2) Uani 1 1 d . . .
O21 O 0.4399(8) 0.0593(3) 1.2119(8) 0.089(3) Uani 1 1 d . . .
O22 O 0.5302(8) 0.2060(3) 1.2730(7) 0.086(3) Uani 1 1 d . . .
O23 O 0.4273(9) 0.2327(3) 0.9133(8) 0.112(4) Uani 1 1 d . . .
O24 O 0.7016(7) 0.1185(3) 1.0736(8) 0.096(3) Uani 1 1 d . . .
C1 C 0.0620(9) 0.0697(4) 0.8946(9) 0.059(3) Uani 1 1 d . . .
C11 C -0.0631(10) 0.2200(4) 1.0235(9) 0.060(3) Uani 1 1 d . . .
C12 C -0.1054(10) 0.2747(4) 0.8327(9) 0.061(3) Uani 1 1 d . . .
C13 C 0.1122(10) 0.2373(4) 0.8121(9) 0.057(2) Uani 1 1 d . . .
C14 C 0.1365(10) 0.2780(4) 1.0106(9) 0.058(3) Uani 1 1 d . . .
C21 C 0.4351(9) 0.0891(4) 1.1536(9) 0.056(2) Uani 1 1 d . . .
C22 C 0.4920(9) 0.1835(4) 1.1914(9) 0.058(3) Uani 1 1 d . . .
C23 C 0.4270(10) 0.1997(4) 0.9612(10) 0.072(3) Uani 1 1 d . . .
C24 C 0.6033(9) 0.1286(4) 1.0676(9) 0.064(3) Uani 1 1 d . . .
C25 C 0.3644(8) 0.0970(3) 0.9045(8) 0.046(2) Uani 1 1 d . . .
C26 C 0.3785(10) 0.0479(4) 0.9115(10) 0.066(3) Uani 1 1 d . . .
H26 H 0.4197 0.0342 0.9824 0.079 Uiso 1 1 calc R . .
C27 C 0.3342(12) 0.0185(5) 0.8181(12) 0.086(4) Uani 1 1 d . . .
H27 H 0.3437 -0.0141 0.8280 0.103 Uiso 1 1 calc R . .
C28 C 0.2783(11) 0.0362(5) 0.7145(12) 0.085(4) Uani 1 1 d . . .
H28 H 0.2491 0.0163 0.6520 0.103 Uiso 1 1 calc R . .
C29 C 0.2645(11) 0.0839(5) 0.7011(10) 0.085(4) Uani 1 1 d . . .
H29 H 0.2272 0.0966 0.6287 0.102 Uiso 1 1 calc R . .
C30 C 0.3068(9) 0.1148(4) 0.7971(9) 0.061(3) Uani 1 1 d . . .
H30 H 0.2950 0.1473 0.7865 0.074 Uiso 1 1 calc R . .
C31 C 0.1431(8) 0.1317(3) 1.1617(7) 0.048(2) Uani 1 1 d . . .
C32 C 0.2357(9) 0.1348(4) 1.2701(8) 0.062(3) Uani 1 1 d . . .
H32 H 0.3149 0.1478 1.2828 0.074 Uiso 1 1 calc R . .
C33 C 0.2084(11) 0.1182(5) 1.3604(9) 0.080(4) Uani 1 1 d . . .
H33 H 0.2688 0.1213 1.4339 0.096 Uiso 1 1 calc R . .
C34 C 0.0947(11) 0.0974(5) 1.3421(10) 0.076(3) Uani 1 1 d . . .
H34 H 0.0789 0.0858 1.4029 0.091 Uiso 1 1 calc R . .
C35 C 0.0029(10) 0.0935(5) 1.2338(10) 0.078(4) Uani 1 1 d . . .
H35 H -0.0755 0.0799 1.2217 0.093 Uiso 1 1 calc R . .
C36 C 0.0293(8) 0.1109(4) 1.1370(11) 0.076(4) Uani 1 1 d . . .
H36 H -0.0295 0.1076 1.0629 0.091 Uiso 1 1 calc R . .
C37 C -0.3390(9) 0.1584(4) 0.6620(11) 0.075(3) Uani 1 1 d . . .
C38 C -0.2956(11) 0.2002(4) 0.6073(12) 0.098(5) Uani 1 1 d . . .
H38A H -0.3403 0.2284 0.6111 0.146 Uiso 1 1 calc R . .
H38B H -0.3137 0.1929 0.5296 0.146 Uiso 1 1 calc R . .
H38C H -0.2058 0.2051 0.6472 0.146 Uiso 1 1 calc R . .
C39 C -0.3471(10) 0.1740(4) 0.7726(11) 0.082(4) Uani 1 1 d . . .
H39A H -0.3947 0.2030 0.7604 0.124 Uiso 1 1 calc R . .
H39B H -0.2629 0.1791 0.8289 0.124 Uiso 1 1 calc R . .
H39C H -0.3888 0.1499 0.7979 0.124 Uiso 1 1 calc R . .
C40 C -0.4734(10) 0.1430(5) 0.5810(12) 0.110(5) Uani 1 1 d . . .
H40A H -0.4997 0.1163 0.6123 0.165 Uiso 1 1 calc R . .
H40B H -0.4724 0.1346 0.5092 0.165 Uiso 1 1 calc R . .
H40C H -0.5317 0.1687 0.5710 0.165 Uiso 1 1 calc R . .
C41 C -0.2905(10) 0.0526(4) 0.7253(9) 0.069(3) Uani 1 1 d . . .
C42 C -0.3546(11) 0.0652(4) 0.8057(10) 0.081(4) Uani 1 1 d . . .
H42A H -0.3955 0.0376 0.8192 0.122 Uiso 1 1 calc R . .
H42B H -0.4168 0.0895 0.7723 0.122 Uiso 1 1 calc R . .
H42C H -0.2918 0.0764 0.8759 0.122 Uiso 1 1 calc R . .
C43 C -0.3874(11) 0.0288(5) 0.6140(11) 0.103(5) Uani 1 1 d . . .
H43A H -0.4334 0.0043 0.6333 0.155 Uiso 1 1 calc R . .
H43B H -0.3419 0.0153 0.5726 0.155 Uiso 1 1 calc R . .
H43C H -0.4460 0.0522 0.5683 0.155 Uiso 1 1 calc R . .
C44 C -0.1884(10) 0.0147(4) 0.7844(10) 0.076(3) Uani 1 1 d . . .
H44A H -0.1371 0.0249 0.8599 0.113 Uiso 1 1 calc R . .
H44B H -0.1356 0.0105 0.7429 0.113 Uiso 1 1 calc R . .
H44C H -0.2291 -0.0147 0.7870 0.113 Uiso 1 1 calc R . .
C45 C -0.1740(11) 0.1001(5) 0.5689(9) 0.080(4) Uani 1 1 d . . .
C46 C -0.0767(11) 0.1380(4) 0.5710(10) 0.082(4) Uani 1 1 d . . .
H46A H -0.0037 0.1361 0.6413 0.123 Uiso 1 1 calc R . .
H46B H -0.1146 0.1688 0.5635 0.123 Uiso 1 1 calc R . .
H46C H -0.0510 0.1327 0.5095 0.123 Uiso 1 1 calc R . .
C47 C -0.1037(12) 0.0506(5) 0.5835(11) 0.098(5) Uani 1 1 d . . .
H47A H -0.0747 0.0465 0.5236 0.147 Uiso 1 1 calc R . .
H47B H -0.1615 0.0256 0.5808 0.147 Uiso 1 1 calc R . .
H47C H -0.0322 0.0499 0.6550 0.147 Uiso 1 1 calc R . .
C48 C -0.2871(11) 0.1014(6) 0.4519(9) 0.102(5) Uani 1 1 d . . .
H48A H -0.2565 0.0957 0.3936 0.152 Uiso 1 1 calc R . .
H48B H -0.3270 0.1319 0.4406 0.152 Uiso 1 1 calc R . .
H48C H -0.3477 0.0774 0.4490 0.152 Uiso 1 1 calc R . .

loop_
_atom_site_aniso_label
_atom_site_aniso_U_11
_atom_site_aniso_U_22
_atom_site_aniso_U_33
_atom_site_aniso_U_23
_atom_site_aniso_U_13
_atom_site_aniso_U_12
Pt1 0.03215(17) 0.0470(2) 0.03575(18) -0.00304(15) 0.00736(14) -0.00171(14)
Re1 0.0441(2) 0.0470(2) 0.0388(2) -0.00146(16) 0.01366(16) 0.00362(15)
Re2 0.03148(17) 0.0508(2) 0.0432(2) 0.00060(17) 0.00970(15) -0.00312(15)
Sb1 0.0319(3) 0.0483(3) 0.0349(3) -0.0005(3) 0.0074(2) -0.0002(2)
P1 0.0348(11) 0.0580(15) 0.0369(13) -0.0003(11) 0.0049(10) -0.0078(10)
O1 0.060(5) 0.069(5) 0.132(8) 0.012(6) 0.015(5) 0.012(4)
O11 0.094(6) 0.105(7) 0.080(6) -0.005(5) 0.062(5) -0.004(5)
O12 0.086(6) 0.095(6) 0.090(6) 0.027(5) 0.034(5) 0.042(5)
O13 0.087(6) 0.112(7) 0.059(5) 0.021(5) 0.045(4) 0.019(5)
O14 0.102(6) 0.073(5) 0.074(6) -0.014(5) 0.030(5) -0.029(5)
O21 0.103(6) 0.069(5) 0.101(7) 0.027(5) 0.047(5) 0.011(5)
O22 0.089(6) 0.103(7) 0.060(5) -0.022(5) 0.024(5) -0.019(5)
O23 0.113(8) 0.096(7) 0.101(8) 0.045(6) 0.015(6) -0.029(6)
O24 0.047(4) 0.139(8) 0.105(7) -0.009(6) 0.032(5) 0.012(5)
C1 0.044(5) 0.056(6) 0.066(7) -0.008(6) 0.010(5) 0.000(5)
C11 0.060(6) 0.055(6) 0.056(7) -0.015(5) 0.014(5) 0.003(5)
C12 0.066(7) 0.072(7) 0.045(6) 0.011(5) 0.022(5) 0.018(6)
C13 0.062(6) 0.059(6) 0.048(6) 0.002(5) 0.020(5) 0.011(5)
C14 0.068(7) 0.055(6) 0.050(6) -0.002(5) 0.023(5) -0.014(5)
C21 0.058(6) 0.048(6) 0.058(6) -0.003(5) 0.020(5) -0.003(5)
C22 0.051(6) 0.072(7) 0.054(6) -0.002(6) 0.025(5) -0.011(5)
C23 0.053(6) 0.079(8) 0.067(8) 0.013(7) 0.007(5) -0.019(6)
C24 0.039(5) 0.088(8) 0.055(6) -0.005(6) 0.008(5) 0.003(5)
C25 0.032(4) 0.061(6) 0.044(5) 0.005(5) 0.013(4) 0.006(4)
C26 0.069(7) 0.052(6) 0.070(8) -0.004(6) 0.019(6) 0.008(5)
C27 0.084(9) 0.080(9) 0.083(10) -0.012(8) 0.021(7) 0.023(7)
C28 0.067(8) 0.090(10) 0.087(10) -0.035(8) 0.018(7) -0.009(7)
C29 0.073(8) 0.117(12) 0.047(7) -0.012(7) 0.005(6) 0.007(8)
C30 0.062(6) 0.063(6) 0.052(6) -0.008(5) 0.015(5) 0.008(5)
C31 0.045(5) 0.061(6) 0.034(5) 0.002(4) 0.011(4) 0.005(4)
C32 0.044(5) 0.091(8) 0.047(6) -0.001(6) 0.016(5) -0.006(5)
C33 0.077(8) 0.119(11) 0.040(6) 0.009(7) 0.018(6) 0.005(7)
C34 0.071(7) 0.108(10) 0.059(7) 0.014(7) 0.038(6) 0.006(7)
C35 0.051(6) 0.113(10) 0.075(8) 0.014(8) 0.032(6) -0.003(6)
C36 0.031(5) 0.051(6) 0.116(10) 0.009(6) -0.002(6) -0.009(4)
C37 0.034(5) 0.090(9) 0.083(9) 0.006(7) 0.005(5) 0.004(5)
C38 0.067(8) 0.066(8) 0.123(12) 0.038(8) -0.002(8) -0.003(6)
C39 0.048(6) 0.089(9) 0.103(10) -0.004(8) 0.023(6) 0.014(6)
C40 0.034(6) 0.118(11) 0.130(13) -0.003(10) -0.019(7) 0.011(7)
C41 0.062(7) 0.073(7) 0.058(7) 0.004(6) 0.010(5) -0.022(6)
C42 0.075(8) 0.091(9) 0.091(9) 0.011(8) 0.047(7) -0.013(7)
C43 0.085(9) 0.091(9) 0.091(10) 0.006(8) -0.011(7) -0.053(8)
C44 0.069(7) 0.067(7) 0.076(8) 0.008(6) 0.013(6) -0.020(6)
C45 0.079(8) 0.109(10) 0.048(7) -0.015(7) 0.021(6) -0.038(8)
C46 0.086(9) 0.101(10) 0.067(8) 0.003(7) 0.039(7) -0.027(7)
C47 0.092(9) 0.121(12) 0.094(10) -0.049(9) 0.052(8) -0.012(9)
C48 0.093(10) 0.162(15) 0.032(6) -0.013(7) 0.006(6) -0.025(9)

loop_
_atom_type_symbol
_atom_type_description
_atom_type_scat_dispersion_real
_atom_type_scat_dispersion_imag
_atom_type_scat_source
C C 0.0033 0.0016 'International Tables Vol C Tables 4.2.6.8 and 6.1.1.4'
H H 0.0000 0.0000 'International Tables Vol C Tables 4.2.6.8 and 6.1.1.4'
O O 0.0106 0.0060 'International Tables Vol C Tables 4.2.6.8 and 6.1.1.4'
P P 0.1023 0.0942 'International Tables Vol C Tables 4.2.6.8 and 6.1.1.4'
Sb Sb -0.5866 1.5461 'International Tables Vol C Tables 4.2.6.8 and 6.1.1.4'
Re Re -1.0185 7.2310 'International Tables Vol C Tables 4.2.6.8 and 6.1.1.4'
Pt Pt -1.7033 8.3905 'International Tables Vol C Tables 4.2.6.8 and 6.1.1.4'

loop_
_geom_angle_atom_site_label_1
_geom_angle_atom_site_label_2
_geom_angle_atom_site_label_3
_geom_angle
_geom_angle_site_symmetry_1
_geom_angle_site_symmetry_3
_geom_angle_publ_flag
C1 Pt1 P1 103.9(3) . . ?
C1 Pt1 Sb1 82.1(3) . . ?
P1 Pt1 Sb1 173.57(7) . . ?
C1 Pt1 Re1 138.4(3) . . ?
P1 Pt1 Re1 117.67(6) . . ?
Sb1 Pt1 Re1 56.311(16) . . ?
C1 Pt1 H1 169.1(9) . . ?
P1 Pt1 H1 86.9(8) . . ?
Sb1 Pt1 H1 87.0(8) . . ?
Re1 Pt1 H1 30.7(8) . . ?
C14 Re1 C12 94.1(5) . . ?
C14 Re1 C13 88.6(4) . . ?
C12 Re1 C13 91.9(4) . . ?
C14 Re1 C11 93.8(4) . . ?
C12 Re1 C11 89.2(4) . . ?
C13 Re1 C11 177.3(4) . . ?
C14 Re1 Sb1 94.2(3) . . ?
C12 Re1 Sb1 171.6(3) . . ?
C13 Re1 Sb1 90.1(3) . . ?
C11 Re1 Sb1 88.5(3) . . ?
C14 Re1 Pt1 149.1(3) . . ?
C12 Re1 Pt1 116.8(3) . . ?
C13 Re1 Pt1 88.4(3) . . ?
C11 Re1 Pt1 88.9(3) . . ?
Sb1 Re1 Pt1 55.097(15) . . ?
C14 Re1 H1 177(3) . . ?
C12 Re1 H1 86.2(9) . . ?
C13 Re1 H1 88(3) . . ?
C11 Re1 H1 89(3) . . ?
Sb1 Re1 H1 85.6(8) . . ?
Pt1 Re1 H1 30.6(8) . . ?
C24 Re2 C22 94.4(4) . . ?
C24 Re2 C21 91.4(4) . . ?
C22 Re2 C21 88.5(4) . . ?
C24 Re2 C23 90.3(5) . . ?
C22 Re2 C23 90.2(5) . . ?
C21 Re2 C23 177.9(5) . . ?
C24 Re2 C25 86.0(4) . . ?
C22 Re2 C25 178.9(4) . . ?
C21 Re2 C25 90.5(4) . . ?
C23 Re2 C25 90.8(4) . . ?
C24 Re2 Sb1 174.2(3) . . ?
C22 Re2 Sb1 91.5(3) . . ?
C21 Re2 Sb1 88.6(3) . . ?
C23 Re2 Sb1 89.8(3) . . ?
C25 Re2 Sb1 88.2(2) . . ?
C31 Sb1 Pt1 100.0(2) . . ?
C31 Sb1 Re1 110.8(2) . . ?
Pt1 Sb1 Re1 68.592(17) . . ?
C31 Sb1 Re2 111.3(2) . . ?
Pt1 Sb1 Re2 126.71(2) . . ?
Re1 Sb1 Re2 130.33(2) . . ?
C45 P1 C41 111.5(6) . . ?
C45 P1 C37 108.0(6) . . ?
C41 P1 C37 107.4(5) . . ?
C45 P1 Pt1 105.9(4) . . ?
C41 P1 Pt1 112.0(3) . . ?
C37 P1 Pt1 112.0(4) . . ?
O1 C1 Pt1 177.8(11) . . ?
O11 C11 Re1 179.0(11) . . ?
O12 C12 Re1 176.1(10) . . ?
O13 C13 Re1 177.6(9) . . ?
O14 C14 Re1 177.8(10) . . ?
O21 C21 Re2 177.2(10) . . ?
O22 C22 Re2 177.6(10) . . ?
O23 C23 Re2 176.0(11) . . ?
O24 C24 Re2 178.0(11) . . ?
C30 C25 C26 115.2(10) . . ?
C30 C25 Re2 122.2(7) . . ?
C26 C25 Re2 122.6(7) . . ?
C27 C26 C25 123.2(11) . . ?
C27 C26 H26 118.4 . . ?
C25 C26 H26 118.4 . . ?
C28 C27 C26 121.0(13) . . ?
C28 C27 H27 119.5 . . ?
C26 C27 H27 119.5 . . ?
C27 C28 C29 119.1(13) . . ?
C27 C28 H28 120.5 . . ?
C29 C28 H28 120.5 . . ?
C28 C29 C30 120.7(12) . . ?
C28 C29 H29 119.7 . . ?
C30 C29 H29 119.7 . . ?
C25 C30 C29 120.8(11) . . ?
C25 C30 H30 119.6 . . ?
C29 C30 H30 119.6 . . ?
C36 C31 C32 123.4(10) . . ?
C36 C31 Sb1 117.6(8) . . ?
C32 C31 Sb1 119.0(7) . . ?
C31 C32 C33 118.9(10) . . ?
C31 C32 H32 120.6 . . ?
C33 C32 H32 120.6 . . ?
C34 C33 C32 121.0(11) . . ?
C34 C33 H33 119.5 . . ?
C32 C33 H33 119.5 . . ?
C33 C34 C35 120.2(10) . . ?
C33 C34 H34 119.9 . . ?
C35 C34 H34 119.9 . . ?
C34 C35 C36 119.8(10) . . ?
C34 C35 H35 120.1 . . ?
C36 C35 H35 120.1 . . ?
C31 C36 C35 116.6(11) . . ?
C31 C36 H36 121.7 . . ?
C35 C36 H36 121.7 . . ?
C39 C37 C40 107.5(10) . . ?
C39 C37 C38 110.6(11) . . ?
C40 C37 C38 108.7(10) . . ?
C39 C37 P1 108.4(8) . . ?
C40 C37 P1 113.0(9) . . ?
C38 C37 P1 108.7(8) . . ?
C37 C38 H38A 109.5 . . ?
C37 C38 H38B 109.5 . . ?
H38A C38 H38B 109.5 . . ?
C37 C38 H38C 109.5 . . ?
H38A C38 H38C 109.5 . . ?
H38B C38 H38C 109.5 . . ?
C37 C39 H39A 109.5 . . ?
C37 C39 H39B 109.5 . . ?
H39A C39 H39B 109.5 . . ?
C37 C39 H39C 109.5 . . ?
H39A C39 H39C 109.5 . . ?
H39B C39 H39C 109.5 . . ?
C37 C40 H40A 109.5 . . ?
C37 C40 H40B 109.5 . . ?
H40A C40 H40B 109.5 . . ?
C37 C40 H40C 109.5 . . ?
H40A C40 H40C 109.5 . . ?
H40B C40 H40C 109.5 . . ?
C42 C41 C44 107.5(10) . . ?
C42 C41 C43 111.2(10) . . ?
C44 C41 C43 106.0(10) . . ?
C42 C41 P1 108.8(8) . . ?
C44 C41 P1 110.8(7) . . ?
C43 C41 P1 112.4(8) . . ?
C41 C42 H42A 109.5 . . ?
C41 C42 H42B 109.5 . . ?
H42A C42 H42B 109.5 . . ?
C41 C42 H42C 109.5 . . ?
H42A C42 H42C 109.5 . . ?
H42B C42 H42C 109.5 . . ?
C41 C43 H43A 109.5 . . ?
C41 C43 H43B 109.5 . . ?
H43A C43 H43B 109.5 . . ?
C41 C43 H43C 109.5 . . ?
H43A C43 H43C 109.5 . . ?
H43B C43 H43C 109.5 . . ?
C41 C44 H44A 109.5 . . ?
C41 C44 H44B 109.5 . . ?
H44A C44 H44B 109.5 . . ?
C41 C44 H44C 109.5 . . ?
H44A C44 H44C 109.5 . . ?
H44B C44 H44C 109.5 . . ?
C46 C45 C48 108.7(10) . . ?
C46 C45 C47 106.3(10) . . ?
C48 C45 C47 109.1(11) . . ?
C46 C45 P1 109.2(8) . . ?
C48 C45 P1 116.1(9) . . ?
C47 C45 P1 107.0(8) . . ?
C45 C46 H46A 109.5 . . ?
C45 C46 H46B 109.5 . . ?
H46A C46 H46B 109.5 . . ?
C45 C46 H46C 109.5 . . ?
H46A C46 H46C 109.5 . . ?
H46B C46 H46C 109.5 . . ?
C45 C47 H47A 109.5 . . ?
C45 C47 H47B 109.5 . . ?
H47A C47 H47B 109.5 . . ?
C45 C47 H47C 109.5 . . ?
H47A C47 H47C 109.5 . . ?
H47B C47 H47C 109.5 . . ?
C45 C48 H48A 109.5 . . ?
C45 C48 H48B 109.5 . . ?
H48A C48 H48B 109.5 . . ?
C45 C48 H48C 109.5 . . ?
H48A C48 H48C 109.5 . . ?
H48B C48 H48C 109.5 . . ?

loop_
_geom_bond_atom_site_label_1
_geom_bond_atom_site_label_2
_geom_bond_distance
_geom_bond_site_symmetry_2
_geom_bond_publ_flag
Pt1 C1 1.865(11) . ?
Pt1 P1 2.399(2) . ?
Pt1 Sb1 2.6499(6) . ?
Pt1 Re1 3.0082(5) . ?
Pt1 H1 1.74(2) . ?
Re1 C14 1.908(10) . ?
Re1 C12 1.935(10) . ?
Re1 C13 1.981(10) . ?
Re1 C11 2.024(12) . ?
Re1 Sb1 2.6885(7) . ?
Re1 H1 1.75(2) . ?
Re2 C24 1.947(10) . ?
Re2 C22 1.954(11) . ?
Re2 C21 1.975(11) . ?
Re2 C23 1.992(12) . ?
Re2 C25 2.228(9) . ?
Re2 Sb1 2.7404(6) . ?
Sb1 C31 2.168(9) . ?
P1 C45 1.881(12) . ?
P1 C41 1.901(11) . ?
P1 C37 1.933(11) . ?
O1 C1 1.140(12) . ?
O11 C11 1.111(12) . ?
O12 C12 1.148(11) . ?
O13 C13 1.137(11) . ?
O14 C14 1.143(11) . ?
O21 C21 1.115(12) . ?
O22 C22 1.156(11) . ?
O23 C23 1.117(12) . ?
O24 C24 1.134(11) . ?
C25 C30 1.372(13) . ?
C25 C26 1.395(13) . ?
C26 C27 1.380(15) . ?
C26 H26 0.9300 . ?
C27 C28 1.329(17) . ?
C27 H27 0.9300 . ?
C28 C29 1.359(18) . ?
C28 H28 0.9300 . ?
C29 C30 1.431(15) . ?
C29 H29 0.9300 . ?
C30 H30 0.9300 . ?
C31 C36 1.349(12) . ?
C31 C32 1.381(12) . ?
C32 C33 1.401(14) . ?
C32 H32 0.9300 . ?
C33 C34 1.360(15) . ?
C33 H33 0.9300 . ?
C34 C35 1.380(15) . ?
C34 H34 0.9300 . ?
C35 C36 1.480(16) . ?
C35 H35 0.9300 . ?
C36 H36 0.9300 . ?
C37 C39 1.529(16) . ?
C37 C40 1.541(14) . ?
C37 C38 1.554(16) . ?
C38 H38A 0.9600 . ?
C38 H38B 0.9600 . ?
C38 H38C 0.9600 . ?
C39 H39A 0.9600 . ?
C39 H39B 0.9600 . ?
C39 H39C 0.9600 . ?
C40 H40A 0.9600 . ?
C40 H40B 0.9600 . ?
C40 H40C 0.9600 . ?
C41 C42 1.531(15) . ?
C41 C44 1.544(15) . ?
C41 C43 1.575(14) . ?
C42 H42A 0.9600 . ?
C42 H42B 0.9600 . ?
C42 H42C 0.9600 . ?
C43 H43A 0.9600 . ?
C43 H43B 0.9600 . ?
C43 H43C 0.9600 . ?
C44 H44A 0.9600 . ?
C44 H44B 0.9600 . ?
C44 H44C 0.9600 . ?
C45 C46 1.539(14) . ?
C45 C48 1.550(14) . ?
C45 C47 1.585(18) . ?
C46 H46A 0.9600 . ?
C46 H46B 0.9600 . ?
C46 H46C 0.9600 . ?
C47 H47A 0.9600 . ?
C47 H47B 0.9600 . ?
C47 H47C 0.9600 . ?
C48 H48A 0.9600 . ?
C48 H48B 0.9600 . ?
C48 H48C 0.9600 . ?
